data_4102051
loop_
_publ_author_name
'Le Wang'
'Tao Wu'
'Fan Zuo'
'Xiang Zhao'
'Xianhui Bu'
'Jianzhong Wu'
'Pingyun Feng'

_publ_contact_author_address
;
Department of Chemistry
University of California
Riverside, CA 92521
UNITED STATES OF AMERICA
;
_publ_contact_author_email chem.le.wang@gmail.com
_publ_contact_author_name 'Le Wang'
_publ_section_title
;
 Assembly of Supertetrahedral T5 Copper-Indium Sulfide Clusters into a
 Super-Supertetrahedron of Infinite Order
;
_journal_name_full 'Journal of the American Chemical Society'
_journal_page_first 3283
_journal_page_last 3285
_journal_paper_doi 10.1021/ja9100672
_journal_volume 132
_journal_year 2010
_chemical_formula_moiety '(C8 H20 N 1+)11n,n(Cu7 In28 S53 11-)'
_chemical_formula_sum 'C88 H220 Cu7 In28 N11 S53'
_chemical_formula_weight 5639.12
_chemical_name_common CIS-11
_chemical_name_systematic
; 
catena-(undeca(N,N-Dibutylamine) 
bis(tripentacontasulfido-hepta-copper-octaicosa-indium))
;
_space_group_IT_number 216
_symmetry_cell_setting cubic
_symmetry_space_group_name_Hall 'F -4 2 3'
_symmetry_space_group_name_H-M 'F -4 3 m'
_atom_sites_solution_hydrogens geom
_atom_sites_solution_primary direct
_atom_sites_solution_secondary difmap
_audit_creation_method SHELXL-97
_cell_angle_alpha 90.00
_cell_angle_beta 90.00
_cell_angle_gamma 90.00
_cell_formula_units_Z 4
_cell_length_a 27.2249(11)
_cell_length_b 27.2249(11)
_cell_length_c 27.2249(11)
_cell_measurement_temperature 293(2)
_cell_volume 20179.0(14)
_computing_structure_refinement 'SHELXL-97 (Sheldrick, 1997)'
_computing_structure_solution 'SHELXS-97 (Sheldrick, 1990)'
_diffrn_ambient_temperature 293(2)
_diffrn_measured_fraction_theta_full 0.981
_diffrn_measured_fraction_theta_max 0.981
_diffrn_radiation_monochromator graphite
_diffrn_radiation_source 'fine-focus sealed tube'
_diffrn_radiation_type MoK\a
_diffrn_radiation_wavelength 0.71073
_diffrn_reflns_av_R_equivalents 0.0801
_diffrn_reflns_av_sigmaI/netI 0.0905
_diffrn_reflns_limit_h_max 15
_diffrn_reflns_limit_h_min -18
_diffrn_reflns_limit_k_max 18
_diffrn_reflns_limit_k_min -18
_diffrn_reflns_limit_l_max 18
_diffrn_reflns_limit_l_min -18
_diffrn_reflns_number 5032
_diffrn_reflns_theta_full 13.93
_diffrn_reflns_theta_max 13.93
_diffrn_reflns_theta_min 2.12
_exptl_absorpt_coefficient_mu 4.410
_exptl_crystal_density_diffrn 1.856
_exptl_crystal_density_method 'not measured'
_exptl_crystal_F_000 10252
_refine_diff_density_max 1.211
_refine_diff_density_min -0.845
_refine_diff_density_rms 0.227
_refine_ls_abs_structure_details 'Flack H D (1983), Acta Cryst. A39, 876-881'
_refine_ls_abs_structure_Flack 0.00
_refine_ls_extinction_method none
_refine_ls_goodness_of_fit_ref 1.083
_refine_ls_hydrogen_treatment mixed
_refine_ls_matrix_type full
_refine_ls_number_parameters 65
_refine_ls_number_reflns 375
_refine_ls_number_restraints 0
_refine_ls_restrained_S_all 1.083
_refine_ls_R_factor_all 0.1346
_refine_ls_R_factor_gt 0.0980
_refine_ls_shift/su_max 0.037
_refine_ls_shift/su_mean 0.007
_refine_ls_structure_factor_coef Fsqd
_refine_ls_weighting_details 'calc w=1/[\s^2^(Fo^2^)+(0.1936P)^2^+9528.0381P] where P=(Fo^2^+2Fc^2^)/3'
_refine_ls_weighting_scheme calc
_refine_ls_wR_factor_gt 0.2920
_refine_ls_wR_factor_ref 0.3683
_reflns_number_gt 238
_reflns_number_total 375
_reflns_threshold_expression >2sigma(I)
_cod_data_source_file ja9100672_si_003.cif
_cod_data_source_block CIS-11
_cod_original_formula_sum 'C88 N11 H220 Cu7 In28 S53'
_cod_database_code 4102051

loop_
_symmetry_equiv_pos_as_xyz
'x, y, z'
'-x, -y, z'
'-x, y, -z'
'x, -y, -z'
'z, x, y'
'z, -x, -y'
'-z, -x, y'
'-z, x, -y'
'y, z, x'
'-y, z, -x'
'y, -z, -x'
'-y, -z, x'
'y, x, z'
'-y, -x, z'
'y, -x, -z'
'-y, x, -z'
'x, z, y'
'-x, z, -y'
'-x, -z, y'
'x, -z, -y'
'z, y, x'
'z, -y, -x'
'-z, y, -x'
'-z, -y, x'
'x, y+1/2, z+1/2'
'-x, -y+1/2, z+1/2'
'-x, y+1/2, -z+1/2'
'x, -y+1/2, -z+1/2'
'z, x+1/2, y+1/2'
'z, -x+1/2, -y+1/2'
'-z, -x+1/2, y+1/2'
'-z, x+1/2, -y+1/2'
'y, z+1/2, x+1/2'
'-y, z+1/2, -x+1/2'
'y, -z+1/2, -x+1/2'
'-y, -z+1/2, x+1/2'
'y, x+1/2, z+1/2'
'-y, -x+1/2, z+1/2'
'y, -x+1/2, -z+1/2'
'-y, x+1/2, -z+1/2'
'x, z+1/2, y+1/2'
'-x, z+1/2, -y+1/2'
'-x, -z+1/2, y+1/2'
'x, -z+1/2, -y+1/2'
'z, y+1/2, x+1/2'
'z, -y+1/2, -x+1/2'
'-z, y+1/2, -x+1/2'
'-z, -y+1/2, x+1/2'
'x+1/2, y, z+1/2'
'-x+1/2, -y, z+1/2'
'-x+1/2, y, -z+1/2'
'x+1/2, -y, -z+1/2'
'z+1/2, x, y+1/2'
'z+1/2, -x, -y+1/2'
'-z+1/2, -x, y+1/2'
'-z+1/2, x, -y+1/2'
'y+1/2, z, x+1/2'
'-y+1/2, z, -x+1/2'
'y+1/2, -z, -x+1/2'
'-y+1/2, -z, x+1/2'
'y+1/2, x, z+1/2'
'-y+1/2, -x, z+1/2'
'y+1/2, -x, -z+1/2'
'-y+1/2, x, -z+1/2'
'x+1/2, z, y+1/2'
'-x+1/2, z, -y+1/2'
'-x+1/2, -z, y+1/2'
'x+1/2, -z, -y+1/2'
'z+1/2, y, x+1/2'
'z+1/2, -y, -x+1/2'
'-z+1/2, y, -x+1/2'
'-z+1/2, -y, x+1/2'
'x+1/2, y+1/2, z'
'-x+1/2, -y+1/2, z'
'-x+1/2, y+1/2, -z'
'x+1/2, -y+1/2, -z'
'z+1/2, x+1/2, y'
'z+1/2, -x+1/2, -y'
'-z+1/2, -x+1/2, y'
'-z+1/2, x+1/2, -y'
'y+1/2, z+1/2, x'
'-y+1/2, z+1/2, -x'
'y+1/2, -z+1/2, -x'
'-y+1/2, -z+1/2, x'
'y+1/2, x+1/2, z'
'-y+1/2, -x+1/2, z'
'y+1/2, -x+1/2, -z'
'-y+1/2, x+1/2, -z'
'x+1/2, z+1/2, y'
'-x+1/2, z+1/2, -y'
'-x+1/2, -z+1/2, y'
'x+1/2, -z+1/2, -y'
'z+1/2, y+1/2, x'
'z+1/2, -y+1/2, -x'
'-z+1/2, y+1/2, -x'
'-z+1/2, -y+1/2, x'

loop_
_atom_site_label
_atom_site_type_symbol
_atom_site_fract_x
_atom_site_fract_y
_atom_site_fract_z
_atom_site_U_iso_or_equiv
_atom_site_adp_type
_atom_site_occupancy
_atom_site_symmetry_multiplicity
_atom_site_calc_flag
_atom_site_refinement_flags
_atom_site_disorder_assembly
_atom_site_disorder_group
Cu1 Cu 0.5000 0.5000 1.0000 0.091(6) Uani 0.50 24 d SP . .
Cu2 Cu 0.2980(3) 0.2980(3) 0.7980(3) 0.119(5) Uani 0.50 6 d SP . .
Cu3 Cu 0.5001(3) 0.39905(9) 0.89905(9) 0.0671(17) Uani 0.33 2 d SP . .
In1 In 0.5001(3) 0.39905(9) 0.89905(9) 0.0671(17) Uani 0.67 2 d SP . .
In2 In 0.39979(17) 0.39979(17) 0.7945(2) 0.149(3) Uani 1 2 d S . .
In3 In 0.5000 0.5000 0.79378(19) 0.079(2) Uani 1 4 d S . .
In4 In 0.5000 0.5000 1.0000 0.091(6) Uani 0.50 24 d SP . .
In5 In 0.2980(3) 0.2980(3) 0.7980(3) 0.119(5) Uani 0.50 6 d SP . .
S1 S 0.2500 0.2500 0.7500 0.08(2) Uani 1 24 d S . .
S2 S 0.3461(6) 0.3461(6) 0.7410(8) 0.151(11) Uani 1 2 d S . .
S3 S 0.4518(5) 0.4518(5) 0.7397(6) 0.109(8) Uani 1 2 d S . .
S4 S 0.5543(4) 0.4457(4) 0.8440(6) 0.091(7) Uani 1 2 d S . .
S5 S 0.4485(5) 0.4485(5) 0.9485(5) 0.071(10) Uani 1 6 d S . .
S6 S 0.4542(6) 0.3459(4) 0.8459(4) 0.083(7) Uani 1 2 d S . .
N1 N 0.7500 0.2500 0.7500 0.13(8) Uiso 1 24 d S . .
N2 N 0.8538(17) 0.3538(17) 0.746(2) 0.16(3) Uiso 1 2 d S . .
N3 N 0.9001(4) 0.4001(4) 0.7031(7) 0.018(8) Uiso 1.80 2 d SP . .
N4 N 0.7999(5) 0.2999(5) 0.7001(5) 0.097(9) Uiso 3.40 6 d SP . .
N5 N 0.920(3) 0.420(3) 0.920(3) 0.21(6) Uiso 1 6 d S . .
N6 N 0.957(5) 0.2500 0.7500 0.13(5) Uiso 0.60 4 d SP . .
N7 N 0.778(5) 0.278(5) 0.987(8) 0.16(7) Uiso 0.30 2 d SP . .

loop_
_atom_site_aniso_label
_atom_site_aniso_U_11
_atom_site_aniso_U_22
_atom_site_aniso_U_33
_atom_site_aniso_U_23
_atom_site_aniso_U_13
_atom_site_aniso_U_12
Cu1 0.091(6) 0.091(6) 0.091(6) 0.000 0.000 0.000
Cu2 0.119(5) 0.119(5) 0.119(5) -0.004(5) -0.004(5) -0.004(5)
Cu3 0.077(3) 0.062(2) 0.062(2) -0.003(3) -0.022(4) -0.022(4)
In1 0.077(3) 0.062(2) 0.062(2) -0.003(3) -0.022(4) -0.022(4)
In2 0.162(4) 0.162(4) 0.123(5) -0.006(3) -0.006(3) -0.039(5)
In3 0.088(3) 0.088(3) 0.061(4) 0.000 0.000 -0.016(7)
In4 0.091(6) 0.091(6) 0.091(6) 0.000 0.000 0.000
In5 0.119(5) 0.119(5) 0.119(5) -0.004(5) -0.004(5) -0.004(5)
S1 0.08(2) 0.08(2) 0.08(2) 0.000 0.000 0.000
S2 0.173(14) 0.173(14) 0.107(17) -0.035(11) -0.035(11) 0.004(17)
S3 0.126(11) 0.126(11) 0.076(14) -0.011(10) -0.011(10) 0.022(15)
S4 0.096(9) 0.096(9) 0.081(13) 0.000(9) 0.000(9) 0.011(13)
S5 0.071(10) 0.071(10) 0.071(10) -0.013(11) -0.013(11) -0.013(11)
S6 0.090(14) 0.079(8) 0.079(8) -0.032(13) -0.013(8) -0.013(8)

loop_
_atom_type_symbol
_atom_type_description
_atom_type_scat_dispersion_real
_atom_type_scat_dispersion_imag
_atom_type_scat_source
C C 0.0033 0.0016 'International Tables Vol C Tables 4.2.6.8 and 6.1.1.4'
N N 0.0061 0.0033 'International Tables Vol C Tables 4.2.6.8 and 6.1.1.4'
S S 0.1246 0.1234 'International Tables Vol C Tables 4.2.6.8 and 6.1.1.4'
Cu Cu 0.3201 1.2651 'International Tables Vol C Tables 4.2.6.8 and 6.1.1.4'
In In -0.7276 1.3100 'International Tables Vol C Tables 4.2.6.8 and 6.1.1.4'

loop_
_geom_angle_atom_site_label_1
_geom_angle_atom_site_label_2
_geom_angle_atom_site_label_3
_geom_angle
_geom_angle_site_symmetry_1
_geom_angle_site_symmetry_3
_geom_angle_publ_flag
S5 Cu1 S5 109.5 . 3_657 ?
S5 Cu1 S5 109.479(1) . 4_567 ?
S5 Cu1 S5 109.5 3_657 4_567 ?
S5 Cu1 S5 109.467(2) . 2_665 ?
S5 Cu1 S5 109.479(7) 3_657 2_665 ?
S5 Cu1 S5 109.468(6) 4_567 2_665 ?
S1 Cu2 S2 104.8(6) . 53_455 ?
S1 Cu2 S2 104.8(6) . 33_545 ?
S2 Cu2 S2 113.7(5) 53_455 33_545 ?
S1 Cu2 S2 104.8(6) . . ?
S2 Cu2 S2 113.7(5) 53_455 . ?
S2 Cu2 S2 113.7(5) 33_545 . ?
S5 Cu3 S6 112.1(8) . . ?
S5 Cu3 S4 114.2(5) . 34_646 ?
S6 Cu3 S4 104.9(4) . 34_646 ?
S5 Cu3 S4 114.2(5) . . ?
S6 Cu3 S4 104.9(4) . . ?
S4 Cu3 S4 105.7(8) 34_646 . ?
S3 In2 S6 109.3(4) . 53_455 ?
S3 In2 S6 109.3(4) . . ?
S6 In2 S6 112.3(7) 53_455 . ?
S3 In2 S2 108.2(7) . . ?
S6 In2 S2 108.9(4) 53_455 . ?
S6 In2 S2 108.9(4) . . ?
S3 In3 S3 103.2(9) . 2_665 ?
S3 In3 S4 109.9(3) . 2_665 ?
S3 In3 S4 109.9(3) 2_665 2_665 ?
S3 In3 S4 109.9(3) . . ?
S3 In3 S4 109.9(3) 2_665 . ?
S4 In3 S4 113.6(8) 2_665 . ?
Cu2 S1 In5 109.5 . 74 ?
Cu2 S1 Cu2 109.5 . 74 ?
In5 S1 Cu2 0.0(6) 74 74 ?
Cu2 S1 In5 109.469(3) . 28_556 ?
In5 S1 In5 109.5 74 28_556 ?
Cu2 S1 In5 109.5 74 28_556 ?
Cu2 S1 Cu2 109.469(3) . 28_556 ?
In5 S1 Cu2 109.5 74 28_556 ?
Cu2 S1 Cu2 109.5 74 28_556 ?
In5 S1 Cu2 0.0(6) 28_556 28_556 ?
Cu2 S1 Cu2 109.473(2) . 51_556 ?
In5 S1 Cu2 109.5 74 51_556 ?
Cu2 S1 Cu2 109.5 74 51_556 ?
In5 S1 Cu2 109.5 28_556 51_556 ?
Cu2 S1 Cu2 109.5 28_556 51_556 ?
Cu2 S1 In5 109.473(2) . 51_556 ?
In5 S1 In5 109.5 74 51_556 ?
Cu2 S1 In5 109.5 74 51_556 ?
In5 S1 In5 109.5 28_556 51_556 ?
Cu2 S1 In5 109.5 28_556 51_556 ?
Cu2 S1 In5 0.0(6) 51_556 51_556 ?
Cu2 S2 In2 105.0(9) . . ?
In3 S3 In2 104.9(7) . . ?
N3 S4 In1 114.0(5) 51_656 55_665 ?
N3 S4 Cu3 114.0(5) 51_656 55_665 ?
In1 S4 Cu3 0.0(3) 55_665 55_665 ?
N3 S4 Cu3 114.0(5) 51_656 . ?
In1 S4 Cu3 104.4(7) 55_665 . ?
Cu3 S4 Cu3 104.4(7) 55_665 . ?
N3 S4 In3 110.7(8) 51_656 . ?
In1 S4 In3 106.6(5) 55_665 . ?
Cu3 S4 In3 106.6(5) 55_665 . ?
Cu3 S4 In3 106.6(5) . . ?
In1 S5 Cu3 0.0(2) 33_545 33_545 ?
In1 S5 In1 110.7(6) 33_545 53_455 ?
Cu3 S5 In1 110.7(6) 33_545 53_455 ?
In1 S5 Cu3 110.7(6) 33_545 53_455 ?
Cu3 S5 Cu3 110.7(6) 33_545 53_455 ?
In1 S5 Cu3 0.0(2) 53_455 53_455 ?
In1 S5 Cu3 110.7(6) 33_545 . ?
Cu3 S5 Cu3 110.7(6) 33_545 . ?
In1 S5 Cu3 110.7(6) 53_455 . ?
Cu3 S5 Cu3 110.7(6) 53_455 . ?
In1 S5 Cu1 108.2(6) 33_545 . ?
Cu3 S5 Cu1 108.2(6) 33_545 . ?
In1 S5 Cu1 108.2(6) 53_455 . ?
Cu3 S5 Cu1 108.2(6) 53_455 . ?
Cu3 S5 Cu1 108.3(6) . . ?
Cu3 S6 In2 106.9(4) . 33_545 ?
Cu3 S6 In2 106.9(4) . . ?
In2 S6 In2 107.6(7) 33_545 . ?
N7 N6 N7 104(10) 29_545 6_566 ?

loop_
_geom_bond_atom_site_label_1
_geom_bond_atom_site_label_2
_geom_bond_distance
_geom_bond_site_symmetry_2
_geom_bond_publ_flag
Cu1 S5 2.43(3) . ?
Cu1 S5 2.43(3) 3_657 ?
Cu1 S5 2.43(3) 4_567 ?
Cu1 S5 2.43(3) 2_665 ?
Cu2 S1 2.262(12) . ?
Cu2 S2 2.41(2) 53_455 ?
Cu2 S2 2.41(2) 33_545 ?
Cu2 S2 2.41(2) . ?
Cu3 S5 2.366(10) . ?
Cu3 S6 2.399(16) . ?
Cu3 S4 2.456(11) 34_646 ?
Cu3 S4 2.456(11) . ?
In2 S3 2.50(2) . ?
In2 S6 2.512(11) 53_455 ?
In2 S6 2.512(11) . ?
In2 S2 2.53(2) . ?
In3 S3 2.371(19) . ?
In3 S3 2.371(19) 2_665 ?
In3 S4 2.497(17) 2_665 ?
In3 S4 2.497(17) . ?
S1 In5 2.262(12) 74 ?
S1 Cu2 2.262(12) 74 ?
S1 In5 2.262(12) 28_556 ?
S1 Cu2 2.262(12) 28_556 ?
S1 Cu2 2.262(12) 51_556 ?
S1 In5 2.262(12) 51_556 ?
S4 N3 2.18(2) 51_656 ?
S4 In1 2.456(11) 55_665 ?
S4 Cu3 2.456(11) 55_665 ?
S5 In1 2.366(10) 33_545 ?
S5 Cu3 2.366(10) 33_545 ?
S5 In1 2.366(10) 53_455 ?
S5 Cu3 2.366(10) 53_455 ?
S6 In2 2.512(11) 33_545 ?
N3 S4 2.18(2) 51_656 ?
N6 N7 1.4(2) 29_545 ?
N6 N7 1.4(2) 6_566 ?
N7 N6 1.4(2) 81_545 ?
